data_2105530
loop_
_publ_author_name
'Thu\'ery, Pierre'
'Nierlich, Martine'
'Calemczuk, Roberto'
'Saadioui, Mohamed'
'Asfari, Zouhair'
'Vicens, Jacques'

_publ_section_title
;
 Three conformational polymorphs and order--disorder phase transition in a
 calix[4]arene bis(crown)
;
_journal_issue 1
_journal_name_full 'Acta Crystallographica Section B'
_journal_page_first 95
_journal_page_last 103
_journal_paper_doi 10.1107/S0108768198009252
_journal_volume 55
_journal_year 1999
_chemical_formula_sum 'C58 H64 N2 O12'
_chemical_formula_weight 981.11
_space_group_IT_number 14
_symmetry_cell_setting monoclinic
_symmetry_space_group_name_Hall '-P 2yab'
_symmetry_space_group_name_H-M 'P 1 21/a 1'
_audit_creation_method SHELXL
_cell_angle_alpha 90.00
_cell_angle_beta 90.72(2)
_cell_angle_gamma 90.00
_cell_formula_units_Z 4
_cell_length_a 13.667(4)
_cell_length_b 18.647(11)
_cell_length_c 20.188(6)
_cell_measurement_reflns_used 25
_cell_measurement_temperature 243(2)
_cell_measurement_theta_max 12
_cell_measurement_theta_min 8
_cell_volume 5144(4)
_computing_cell_refinement 'CAD-4 software (Enraf-Nonius, 1989)'
_computing_data_collection 'CAD-4 software (Enraf-Nonius, 1989)'
_computing_data_reduction 'MolEN (Fair, 1990)'
_computing_molecular_graphics 'SHELXTL (Sheldrick, 1993)'
_computing_publication_material 'SHELXTL (Sheldrick, 1993)'
_computing_structure_refinement 'SHELXL-93 (Sheldrick, 1993)'
_computing_structure_solution 'SHELXS-86 (Sheldrick, 1990)'
_diffrn_ambient_temperature 243(2)
_diffrn_measurement_device 'Enraf-Nonius CAD-4'
_diffrn_measurement_method \w/2\q
_diffrn_radiation_monochromator graphite
_diffrn_radiation_source 'fine-focus sealed tube'
_diffrn_radiation_type MoK\a
_diffrn_radiation_wavelength .71073
_diffrn_reflns_av_R_equivalents .02
_diffrn_reflns_av_sigmaI/netI .0617
_diffrn_reflns_limit_h_max 14
_diffrn_reflns_limit_h_min 0
_diffrn_reflns_limit_k_max 19
_diffrn_reflns_limit_k_min 0
_diffrn_reflns_limit_l_max 21
_diffrn_reflns_limit_l_min -21
_diffrn_reflns_number 6514
_diffrn_reflns_theta_max 22
_diffrn_reflns_theta_min 1
_diffrn_standards_decay_% 4.7
_diffrn_standards_interval_time 60
_diffrn_standards_number 3
_exptl_absorpt_coefficient_mu .088
_exptl_absorpt_correction_type none
_exptl_crystal_colour Orange
_exptl_crystal_density_diffrn 1.267
_exptl_crystal_description Parallelepiped
_exptl_crystal_F_000 2088
_exptl_crystal_size_max .70
_exptl_crystal_size_mid .60
_exptl_crystal_size_min .50
_refine_diff_density_max 1.493
_refine_diff_density_min -.597
_refine_ls_extinction_method none
_refine_ls_goodness_of_fit_all 1.105
_refine_ls_goodness_of_fit_obs 1.363
_refine_ls_hydrogen_treatment constr
_refine_ls_matrix_type full
_refine_ls_number_parameters 628
_refine_ls_number_reflns 4701
_refine_ls_number_restraints 79
_refine_ls_restrained_S_all 1.170
_refine_ls_restrained_S_obs 1.369
_refine_ls_R_factor_all .2004
_refine_ls_R_factor_obs .1273
_refine_ls_shift/esd_max .019
_refine_ls_shift/esd_mean .007
_refine_ls_structure_factor_coef Fsqd
_refine_ls_weighting_details 'w=1/[\s^2^(Fo^2^)+(0.1798P)^2^+16.0150P], where P=(Fo^2^+2Fc^2^)/3'
_refine_ls_weighting_scheme calc
_refine_ls_wR_factor_all .3850
_refine_ls_wR_factor_obs .3155
_reflns_number_observed 2449
_reflns_number_total 6301
_reflns_observed_criterion I>2\s(I)
_cod_data_source_file an0547.cif
_cod_data_source_block 1
_cod_depositor_comments
;
The following automatic conversions were performed:

'_symmetry_cell_setting' value 'Monoclinic' changed to 'monoclinic'
according to /home/saulius/struct/CIF-dictionaries/cif_core.dic
dictionary named 'cif_core.dic' version 2.4.2 from 2011-04-26.

Automatic conversion script
Id: cif_fix_values 1891 2012-01-12 08:04:46Z andrius 

The following automatic conversions were performed:

'_refine_ls_weighting_scheme' value
'w=1/[\s^2^(Fo^2^)+(0.1798P)^2^+16.0150P], where P=(Fo^2^+2Fc^2^)/3'
was changed to 'calc'. New tag '_refine_ls_weighting_details' was
created. The value of the new tag was set to
'w=1/[\s^2^(Fo^2^)+(0.1798P)^2^+16.0150P], where P=(Fo^2^+2Fc^2^)/3'.

Automatic conversion script
Id: cif_fix_values 3143 2015-03-26 13:38:13Z robertas 
;
_cod_original_cell_volume 5145(4)
_cod_original_sg_symbol_H-M 'P 21/a'
_cod_database_code 2105530

loop_
_symmetry_equiv_pos_as_xyz
'x, y, z'
'-x+1/2, y+1/2, -z'
'-x, -y, -z'
'x-1/2, -y-1/2, z'

loop_
_atom_site_aniso_label
_atom_site_aniso_U_11
_atom_site_aniso_U_22
_atom_site_aniso_U_33
_atom_site_aniso_U_12
_atom_site_aniso_U_13
_atom_site_aniso_U_23
O1 .059(6) .135(10) .091(8) -.031(6) -.002(5) -.025(7)
O2 .100(8) .163(12) .093(8) -.009(8) .019(7) -.039(8)
O3 .102(8) .136(10) .075(7) .015(8) .003(7) .013(7)
O4 .054(6) .143(11) .119(9) -.028(6) -.004(6) .007(8)
O5 .056(6) .090(7) .075(6) .012(5) .005(5) -.003(5)
O6 .071(6) .072(7) .071(6) .017(5) -.003(5) .005(5)
O7 .067(6) .070(6) .066(6) -.001(5) .024(5) .005(5)
O8 .161(12) .097(8) .095(8) .006(8) .050(8) .018(7)
O11 .123(9) .093(8) .087(8) -.006(7) .001(7) .002(6)
O12 .057(5) .063(6) .058(5) .004(4) .023(4) .003(4)
C3 .100(13) .106(13) .107(14) -.016(11) -.022(12) -.015(12)
C4 .099(13) .115(14) .074(11) .008(12) -.024(10) -.017(10)
C5 .082(10) .132(12) .063(10) .028(7) -.002(8) -.013(9)
C6 .167(14) .097(11) .117(16) .021(11) -.003(13) -.021(10)
C7 .141(15) .191(17) .075(12) .099(12) -.016(13) -.021(14)
C8 .126(16) .25(3) .120(18) .046(12) -.031(14) -.076(18)
C9 .097(11) .227(19) .075(12) -.007(12) -.014(9) -.028(13)
C10 .103(11) .136(13) .075(11) .000(10) -.008(9) -.005(10)
C11 .033(8) .37(4) .071(11) .054(16) -.018(7) -.064(19)
C12 .16(2) .082(16) .21(3) .065(15) .10(2) .054(16)
C13 .090(12) .122(14) .090(12) .023(11) -.015(9) .042(10)
C14 .078(11) .069(11) .109(13) -.002(9) .034(10) .031(10)
C15 .048(8) .137(14) .094(10) -.015(8) -.029(7) -.057(10)
C16 .107(13) .051(10) .23(2) -.006(9) .102(14) .001(11)
C17 .077(11) .133(15) .099(12) .004(10) .018(10) .022(12)
C18 .069(11) .107(13) .102(13) -.003(9) .002(10) .009(10)
C19 .082(10) .093(12) .091(11) .013(9) -.006(9) .031(9)
C20 .103(12) .068(10) .081(11) .039(9) .009(9) .009(8)
C21 .096(11) .086(12) .080(11) .000(9) .051(9) .004(9)
C22 .142(16) .090(14) .118(15) .007(12) .077(12) .010(11)
C23 .167(18) .099(13) .108(14) .010(12) .057(13) -.009(11)
C25 .094(11) .060(9) .153(16) .003(8) -.041(11) -.018(9)
C29 .084(11) .072(10) .132(15) .007(9) .049(10) -.023(10)
C31 .042(8) .114(14) .072(10) .013(9) -.009(8) -.021(10)
C32 .036(8) .100(13) .087(11) .001(8) .003(8) .011(10)
C33 .054(9) .124(15) .066(10) .012(9) .016(8) .019(10)
C34 .088(12) .105(13) .101(13) .029(11) -.007(11) -.011(11)
C35 .055(9) .135(16) .073(11) .011(10) .003(8) .018(11)
C36 .055(9) .098(12) .059(9) -.007(8) .006(7) .013(9)
C37 .066(9) .132(14) .058(9) .007(10) .004(7) .006(9)
C38 .070(10) .070(10) .058(9) -.001(8) .016(8) -.010(8)
C39 .061(9) .075(10) .058(9) -.018(8) .020(7) -.008(8)
C40 .036(7) .069(9) .061(8) -.001(7) .012(7) -.005(7)
C41 .070(10) .070(11) .091(11) -.004(8) .038(8) .000(9)
C42 .084(11) .060(10) .112(13) -.025(9) .025(10) -.035(10)
C43 .057(9) .117(16) .065(10) -.011(10) .020(8) -.018(10)
C44 .041(7) .077(9) .083(9) -.006(7) .021(7) .012(8)
C45 .031(7) .083(10) .068(9) .006(7) .001(6) -.025(8)
C46 .047(7) .062(9) .048(8) .012(7) .004(6) .008(7)
C47 .056(8) .062(9) .066(9) .012(7) .000(7) -.018(7)
C48 .065(9) .085(12) .063(9) .000(9) .001(8) -.016(9)
C49 .082(10) .055(9) .088(11) .017(8) -.010(9) -.014(9)
C50 .068(9) .058(10) .090(11) -.005(8) .001(8) -.019(8)
C51 .090(11) .073(10) .068(9) .041(9) .022(9) .028(8)
C52 .076(10) .066(10) .048(8) .002(9) .020(7) .001(7)
C53 .076(10) .045(8) .066(9) -.008(8) .033(8) -.007(7)
C54 .061(9) .070(11) .089(11) -.013(8) .036(9) -.008(9)
C55 .069(11) .081(12) .092(11) -.015(9) .039(9) -.023(9)
C56 .094(13) .049(9) .140(16) -.024(10) .013(11) -.022(10)
C57 .118(15) .080(13) .104(13) .026(12) .064(12) .030(11)
C58 .045(9) .110(12) .098(12) -.008(9) .012(8) -.022(10)

loop_
_atom_site_label
_atom_site_fract_x
_atom_site_fract_y
_atom_site_fract_z
_atom_site_U_iso_or_equiv
_atom_site_thermal_displace_type
_atom_site_calc_flag
_atom_site_refinement_flags
_atom_site_occupancy
_atom_site_type_symbol
O1 .0606(7) -.0561(7) .7024(5) .095(3) Uani d D 1 O
O2 .0060(8) -.1197(7) .5719(6) .119(4) Uani d D 1 O
O3 .1031(9) -.1084(7) .4428(5) .105(4) Uani d D 1 O
O4 .7809(7) -.1316(7) .7837(6) .105(4) Uani d D 1 O
O5 .6100(7) -.1667(5) .8658(4) .074(3) Uani d . 1 O
O6 .4234(6) -.0695(5) .8870(4) .071(3) Uani d . 1 O
O7 .3796(6) .0714(5) .6844(4) .067(2) Uani d . 1 O
O8 .3940(9) .2168(6) .6361(5) .117(4) Uani d D 1 O
O9A .3056(12) .3212(7) .7756(7) .063(8) Uiso d PD .49(3) O
O9B .2386(14) .3188(9) .7435(11) .138(12) Uiso d PD .51(3) O
O10A .1754(15) .3690(11) .8819(9) .144(10) Uiso d PD .58(2) O
O10B .2716(16) .3211(12) .8776(9) .108(11) Uiso d PD .41(2) O
O11 .1182(8) .2084(5) .9732(5) .101(3) Uani d D 1 O
O12 .1126(6) .0695(5) .9141(4) .059(2) Uani d D 1 O
N1 .4860 -.1114 .5552 .150 Uiso d D 1 N
N2 .5314 -.1457 .5857 .150 Uiso d D 1 N
C1A -.0310(13) -.0878(15) .6834(11) .083(11) Uiso d PD .58(4) C
C1B -.0278(18) -.0479(18) .6634(17) .083(14) Uiso d PD .42(4) C
C2A -.047(2) -.0690(14) .6104(10) .094(12) Uiso d PD .58(4) C
C2B -.057(2) -.1171(18) .6275(13) .088(16) Uiso d PD .42(4) C
C3 -.0417(11) -.1133(9) .5091(7) .104(5) Uani d D 1 C
H3A -.0483(11) -.0633(9) .4966(7) .125 Uiso calc R 1 H
H3B -.1063(11) -.1348(9) .5101(7) .125 Uiso calc R 1 H
C4 .0235(11) -.1530(9) .4606(8) .096(5) Uani d D 1 C
H4A .0479(11) -.1967(9) .4810(8) .115 Uiso calc R 1 H
H4B -.0141(11) -.1660(9) .4214(8) .115 Uiso calc R 1 H
C5 .1951(10) -.1249(9) .4707(7) .092(4) Uani d DU 1 C
C6 .2343(11) -.1870(9) .5011(9) .127(6) Uani d DU 1 C
H6 .1980(11) -.2289(9) .5056(9) .152 Uiso calc R 1 H
C7 .3328(9) -.1817(9) .5244(9) .136(7) Uani d DU 1 C
H7 .3576(9) -.2227(9) .5448(9) .163 Uiso calc R 1 H
C8 .3957(12) -.1256(9) .5211(11) .166(9) Uani d DU 1 C
C9 .3503(10) -.0692(11) .4905(8) .133(7) Uani d DU 1 C
H9 .3872(10) -.0275(11) .4871(8) .160 Uiso calc R 1 H
C10 .2565(10) -.0658(10) .4639(8) .105(5) Uani d DU 1 C
H10 .2350(10) -.0249(10) .4418(8) .126 Uiso calc R 1 H
C11 .6007(8) -.1503(7) .6343(6) .157(12) Uani d D 1 C
C12 .6191(13) -.2123(7) .6697(8) .149(10) Uani d D 1 C
H12 .5910(13) -.2555(7) .6566(8) .179 Uiso calc R 1 H
C13 .6780(11) -.2095(8) .7229(7) .101(5) Uani d D 1 C
H13 .6897(11) -.2479(8) .7513(7) .121 Uiso calc R 1 H
C14 .7186(10) -.1432(8) .7305(7) .085(5) Uani d D 1 C
C15 .7102(9) -.0806(8) .6967(6) .094(5) Uani d D 1 C
H15 .7439(9) -.0389(8) .7080(6) .112 Uiso calc R 1 H
C16 .6488(9) -.0858(6) .6461(7) .128(7) Uani d D 1 C
H16 .6378(9) -.0466(6) .6185(7) .154 Uiso calc R 1 H
C17 .7755(12) -.1816(9) .8366(8) .103(5) Uani d D 1 C
H17A .8396(12) -.1882(9) .8568(8) .124 Uiso calc R 1 H
H17B .7528(12) -.2276(9) .8201(8) .124 Uiso calc R 1 H
C18 .7054(11) -.1528(9) .8866(8) .093(5) Uani d . 1 C
H18A .7177(11) -.1752(9) .9292(8) .111 Uiso calc R 1 H
H18B .7148(11) -.1015(9) .8915(8) .111 Uiso calc R 1 H
C19 .5399(11) -.1611(8) .9172(8) .089(5) Uani d . 1 C
H19A .5691(11) -.1796(8) .9578(8) .106 Uiso calc R 1 H
H19B .4846(11) -.1916(8) .9060(8) .106 Uiso calc R 1 H
C20 .5020(12) -.0861(8) .9307(8) .084(5) Uani d . 1 C
H20A .4800(12) -.0830(8) .9761(8) .101 Uiso calc R 1 H
H20B .5543(12) -.0517(8) .9249(8) .101 Uiso calc R 1 H
C21 .4332(11) .0904(8) .6280(7) .087(5) Uani d . 1 C
H21A .3919(11) .0862(8) .5888(7) .104 Uiso calc R 1 H
H21B .4883(11) .0581(8) .6232(7) .104 Uiso calc R 1 H
C22 .4690(12) .1647(9) .6345(9) .116(7) Uani d D 1 C
H22A .5079(12) .1685(9) .6748(9) .139 Uiso calc R 1 H
H22B .5114(12) .1751(9) .5976(9) .139 Uiso calc R 1 H
C23 .3589(13) .2354(7) .6993(6) .124(7) Uani d D 1 C
C24A .328(3) .3114(9) .7062(9) .077(11) Uiso d PD .49(3) C
C24B .279(3) .294(2) .6838(10) .110(15) Uiso d PD .51(3) C
C25 .2545(11) .3868(6) .7769(6) .102(6) Uani d D 1 C
C26A .2542(15) .4041(12) .8509(8) .092(9) Uiso d PD .58(2) C
C26B .218(2) .3782(19) .8470(11) .104(13) Uiso d PD .41(2) C
C27A .188(2) .2969(12) .9046(15) .099(10) Uiso d PD .58(2) C
C27B .225(2) .2945(16) .9349(10) .080(11) Uiso d PD .41(2) C
C28A .107(2) .2812(10) .9548(16) .137(14) Uiso d PD .58(2) C
C28B .142(2) .2442(16) .9128(10) .088(12) Uiso d PD .41(2) C
C29 .0305(9) .1678(6) .9668(9) .095(5) Uani d D 1 C
C30A .061(2) .0881(6) .9735(10) .099(19) Uiso d PD .50 C
C30B .0540(19) .0884(6) .9695(12) .067(17) Uiso d PD .50 C
C31 .0795(10) .0159(10) .7127(8) .076(4) Uani d . 1 C
C32 .0341(9) .0507(10) .7656(8) .074(4) Uani d . 1 C
C33 .0485(10) .1223(11) .7722(7) .081(5) Uani d . 1 C
H33 .0159(10) .1473(11) .8051(7) .097 Uiso calc R 1 H
C34 .1105(13) .1585(10) .7308(9) .098(5) Uani d . 1 C
H34 .1207(13) .2074(10) .7363(9) .118 Uiso calc R 1 H
C35 .1585(10) .1209(11) .6800(8) .088(5) Uani d . 1 C
H35 .1998(10) .1455(11) .6517(8) .105 Uiso calc R 1 H
C36 .1453(10) .0508(10) .6723(7) .071(4) Uani d . 1 C
C37 .2066(10) .0065(9) .6243(7) .086(5) Uani d . 1 C
H37A .2360(10) .0380(9) .5919(7) .103 Uiso calc R 1 H
H37B .1649(10) -.0274(9) .6009(7) .103 Uiso calc R 1 H
C38 .2873(10) -.0342(8) .6626(6) .066(4) Uani d . 1 C
C39 .3662(10) -.0017(8) .6936(7) .064(4) Uani d . 1 C
C40 .4311(9) -.0396(7) .7331(6) .055(3) Uani d . 1 C
C41 .4168(11) -.1134(8) .7395(8) .077(4) Uani d . 1 C
H41 .4576(11) -.1398(8) .7675(8) .092 Uiso calc R 1 H
C42 .3451(13) -.1467(8) .7059(9) .085(5) Uani d . 1 C
H42 .3411(13) -.1964(8) .7073(9) .102 Uiso calc R 1 H
C43 .2766(11) -.1084(11) .6688(7) .079(5) Uani d . 1 C
H43 .2243(11) -.1319(11) .6484(7) .095 Uiso calc R 1 H
C44 .5043(8) -.0006(7) .7755(7) .067(4) Uani d . 1 C
H44A .5408(8) .0328(7) .7485(7) .080 Uiso calc R 1 H
H44B .5501(8) -.0347(7) .7949(7) .080 Uiso calc R 1 H
C45 .4522(8) .0403(8) .8307(6) .061(4) Uani d . 1 C
C46 .4068(8) .0039(7) .8818(6) .053(3) Uani d . 1 C
C47 .3446(9) .0370(7) .9243(6) .061(3) Uani d . 1 C
C48 .3301(10) .1092(9) .9185(7) .071(4) Uani d . 1 C
H48 .2856(10) .1321(9) .9458(7) .085 Uiso calc R 1 H
C49 .3811(11) .1481(8) .8726(8) .075(4) Uani d . 1 C
H49 .3745(11) .1977(8) .8708(8) .090 Uiso calc R 1 H
C50 .4422(10) .1132(7) .8290(7) .072(4) Uani d . 1 C
H50 .4769(10) .1397(7) .7981(7) .086 Uiso calc R 1 H
C51 .2743(11) -.0068(8) .9680(7) .077(4) Uani d . 1 C
H51A .3120(11) -.0426(8) .9921(7) .092 Uiso calc R 1 H
H51B .2455(11) .0251(8) 1.0003(7) .092 Uiso calc R 1 H
C52 .1946(11) -.0433(8) .9309(6) .063(4) Uani d . 1 C
C53 .1197(11) -.0034(7) .9019(7) .062(4) Uani d . 1 C
C54 .0504(10) -.0342(8) .8590(8) .073(4) Uani d . 1 C
C55 .0564(12) -.1072(9) .8491(8) .080(4) Uani d . 1 C
H55 .0098(12) -.1289(9) .8217(8) .097 Uiso calc R 1 H
C56 .1268(14) -.1489(8) .8772(10) .094(5) Uani d . 1 C
H56 .1284(14) -.1979(8) .8690(10) .113 Uiso calc R 1 H
C57 .1956(15) -.1174(10) .9179(9) .100(6) Uani d . 1 C
H57 .2440(15) -.1458(10) .9374(9) .120 Uiso calc R 1 H
C58 -.0204(10) .0125(9) .8201(8) .084(5) Uani d . 1 C
H58A -.0500(10) .0474(9) .8493(8) .101 Uiso calc R 1 H
H58B -.0720(10) -.0169(9) .8010(8) .101 Uiso calc R 1 H

loop_
_atom_type_symbol
_atom_type_description
_atom_type_scat_dispersion_real
_atom_type_scat_dispersion_imag
_atom_type_scat_source
C C .0033 .0016 'International Tables Vol C Tables 4.2.6.8 and 6.1.1.4'
H H .0000 .0000 'International Tables Vol C Tables 4.2.6.8 and 6.1.1.4'
N N .0061 .0033 'International Tables Vol C Tables 4.2.6.8 and 6.1.1.4'
O O .0106 .0060 'International Tables Vol C Tables 4.2.6.8 and 6.1.1.4'

loop_
_geom_angle_atom_site_label_1
_geom_angle_atom_site_label_2
_geom_angle_atom_site_label_3
_geom_angle
C31 O1 C1A 127.1(16)
C31 O1 C1B 97.6(16)
C2B O2 C3 115.3(19)
C3 O2 C2A 101.4(14)
C5 O3 C4 117.1(12)
C14 O4 C17 116.4(12)
C18 O5 C19 113.8(11)
C46 O6 C20 112.6(10)
C39 O7 C21 115.2(10)
C22 O8 C23 116.5(12)
C25 O9A C24A 103.8(11)
C24B O9B C25 129(3)
C27A O10A C26A 119(2)
C27B O10B C26B 112(2)
C28A O11 C29 113.7(17)
C29 O11 C28B 111.9(13)
C53 O12 C30B 114.9(8)
C53 O12 C30A 114.8(8)
N2 N1 C8 130.6(6)
N1 N2 C11 147.2(6)
O1 C1A C2A 106.3(18)
O1 C1B C2B 112(2)
O2 C2A C1A 107.6(18)
O2 C2B C1B 105(2)
O2 C3 C4 105.4(12)
O3 C4 C3 109.6(13)
C10 C5 C6 117.7(13)
C10 C5 O3 109.0(12)
C6 C5 O3 133.3(14)
C5 C6 C7 116.0(16)
C8 C7 C6 129.4(18)
C9 C8 C7 109.3(18)
C9 C8 N1 117.3(11)
C7 C8 N1 131.6(14)
C8 C9 C10 128.6(19)
C5 C10 C9 118.8(17)
N2 C11 C12 123.2(9)
N2 C11 C16 113.2(9)
C12 C11 C16 123.6(9)
C11 C12 C13 119.1(13)
C12 C13 C14 111.6(14)
C15 C14 C13 133.8(14)
C15 C14 O4 107.7(12)
C13 C14 O4 118.5(13)
C14 C15 C16 112.1(13)
C15 C16 C11 119.5(11)
O4 C17 C18 108.0(13)
O5 C18 C17 109.6(13)
O5 C19 C20 115.6(12)
O6 C20 C19 110.4(12)
O7 C21 C22 109.9(12)
O8 C22 C21 114.1(14)
O8 C23 C24A 114.8(9)
O8 C23 C24B 103.5(9)
O9A C24A C23 105.8(10)
O9B C24B C23 109.8(11)
O9B C25 C26B 107.0(19)
O9A C25 C26A 102.0(13)
O10A C26A C25 110.3(11)
O10B C26B C25 107.9(11)
O10A C27A C28A 108.1(10)
O10B C27B C28B 108.3(11)
O11 C28A C27A 106.5(18)
O11 C28B C27B 102.4(16)
O11 C29 C30B 109.8(11)
O11 C29 C30A 106.0(10)
O12 C30A C29 107.0(11)
O12 C30B C29 109.4(12)
O1 C31 C32 118.7(16)
O1 C31 C36 119.3(14)
C32 C31 C36 121.9(17)
C33 C32 C31 117.7(15)
C33 C32 C58 117.7(15)
C31 C32 C58 124.2(17)
C32 C33 C34 120.9(15)
C33 C34 C35 119.7(17)
C36 C35 C34 120.7(17)
C35 C36 C31 118.8(15)
C35 C36 C37 122.1(14)
C31 C36 C37 119.0(16)
C36 C37 C38 110.0(11)
C39 C38 C43 118.4(14)
C39 C38 C37 124.2(14)
C43 C38 C37 117.3(15)
C38 C39 C40 122.0(13)
C38 C39 O7 118.3(14)
C40 C39 O7 119.7(12)
C39 C40 C41 118.0(13)
C39 C40 C44 120.1(12)
C41 C40 C44 121.3(13)
C42 C41 C40 120.8(15)
C41 C42 C43 121.3(15)
C42 C43 C38 119.1(14)
C40 C44 C45 110.1(9)
C50 C45 C46 117.4(12)
C50 C45 C44 121.5(13)
C46 C45 C44 120.9(12)
C47 C46 C45 122.4(12)
C47 C46 O6 120.1(11)
C45 C46 O6 117.5(11)
C48 C47 C46 118.9(13)
C48 C47 C51 118.6(12)
C46 C47 C51 121.2(12)
C47 C48 C49 120.3(14)
C50 C49 C48 119.7(13)
C45 C50 C49 120.8(14)
C52 C51 C47 114.3(11)
C53 C52 C57 117.2(16)
C53 C52 C51 120.1(13)
C57 C52 C51 122.4(16)
C52 C53 O12 120.3(13)
C52 C53 C54 122.1(13)
O12 C53 C54 117.6(14)
C55 C54 C53 117.0(15)
C55 C54 C58 122.0(16)
C53 C54 C58 120.6(13)
C56 C55 C54 123.2(16)
C55 C56 C57 118.9(15)
C56 C57 C52 121.5(17)
C54 C58 C32 109.3(11)

loop_
_geom_bond_atom_site_label_1
_geom_bond_atom_site_label_2
_geom_bond_distance
O1 C31 1.38(2)
O1 C1A 1.432(11)
O1 C1B 1.441(11)
O2 C2B 1.419(11)
O2 C3 1.424(10)
O2 C2A 1.429(11)
O3 C5 1.405(10)
O3 C4 1.420(10)
O4 C14 1.379(10)
O4 C17 1.420(10)
O5 C18 1.39(2)
O5 C19 1.43(2)
O6 C46 1.392(14)
O6 C20 1.42(2)
O7 C39 1.39(2)
O7 C21 1.408(15)
O8 C22 1.412(10)
O8 C23 1.411(9)
O9A C25 1.410(10)
O9A C24A 1.451(11)
O9B C24B 1.413(11)
O9B C25 1.450(10)
O10A C27A 1.430(11)
O10A C26A 1.413(11)
O10B C27B 1.418(11)
O10B C26B 1.429(12)
O11 C28A 1.414(11)
O11 C29 1.422(10)
O11 C28B 1.431(11)
O12 C53 1.386(14)
O12 C30B 1.428(11)
O12 C30A 1.440(11)
N1 N2 1.08
N1 C8 1.431(14)
N2 C11 1.358(8)
C1A C2A 1.529(11)
C1B C2B 1.529(11)
C3 C4 1.524(10)
C5 C10 1.392(10)
C5 C6 1.41(2)
C6 C7 1.423(10)
C7 C8 1.357(11)
C8 C9 1.364(11)
C9 C10 1.385(10)
C11 C12 1.381(9)
C11 C16 1.390(9)
C12 C13 1.335(10)
C13 C14 1.363(10)
C14 C15 1.356(10)
C15 C16 1.318(9)
C17 C18 1.50(2)
C19 C20 1.52(2)
C21 C22 1.47(2)
C23 C24A 1.485(11)
C23 C24B 1.570(11)
C25 C26B 1.515(11)
C25 C26A 1.529(11)
C27A C28A 1.530(11)
C27B C28B 1.531(11)
C29 C30B 1.516(12)
C29 C30A 1.550(11)
C31 C32 1.40(2)
C31 C36 1.38(2)
C32 C33 1.36(2)
C32 C58 1.51(2)
C33 C34 1.37(2)
C34 C35 1.41(2)
C35 C36 1.33(2)
C36 C37 1.53(2)
C37 C38 1.54(2)
C38 C39 1.38(2)
C38 C43 1.40(2)
C39 C40 1.38(2)
C40 C41 1.40(2)
C40 C44 1.50(2)
C41 C42 1.34(2)
C42 C43 1.39(2)
C44 C45 1.53(2)
C45 C50 1.37(2)
C45 C46 1.39(2)
C46 C47 1.36(2)
C47 C48 1.37(2)
C47 C51 1.55(2)
C48 C49 1.37(2)
C49 C50 1.38(2)
C51 C52 1.48(2)
C52 C53 1.39(2)
C52 C57 1.41(2)
C53 C54 1.40(2)
C54 C55 1.38(2)
C54 C58 1.51(2)
C55 C56 1.36(2)
C56 C57 1.37(2)
